data_1556449
loop_
_publ_author_name
'Oyama, D.'
'Fukuda, A.'
'Yamanaka, T.'
'Takase, T.'

_publ_section_title
;
 Facile and Selective Synthetic Approach for Ruthenium Complexes Utilizing
 a Molecular Sieve Effect in the Supporting Ligand
;
_journal_name_full Inorganics
_journal_page_first 32
_journal_page_last 45
_journal_paper_doi 10.3390/inorganics1010032
_journal_volume 1
_journal_year 2013
_chemical_formula_moiety 'C41 H35 Cl2 N6 O2 P Ru'
_chemical_formula_sum 'C41 H35 Cl2 N6 O2 P Ru'
_chemical_formula_weight 846.72
_space_group_IT_number 15
_space_group_name_Hall '-C 2yc'
_space_group_name_H-M_alt 'C 1 2/c 1'
_symmetry_cell_setting monoclinic
_symmetry_Int_Tables_number 15
_symmetry_space_group_name_Hall '-C 2yc'
_symmetry_space_group_name_H-M 'C 1 2/c 1'
_atom_sites_solution_hydrogens geom
_atom_sites_solution_primary direct
_atom_sites_solution_secondary difmap
_cell_angle_alpha 90.0000
_cell_angle_beta 114.9980(7)
_cell_angle_gamma 90.0000
_cell_formula_units_Z 8
_cell_length_a 26.4297(5)
_cell_length_b 16.2228(3)
_cell_length_c 19.4965(4)
_cell_measurement_reflns_used 29504
_cell_measurement_temperature 173(1)
_cell_measurement_theta_max 27.47
_cell_measurement_theta_min 3.04
_cell_volume 7576.3(3)
_computing_cell_refinement 'RAPID AUTO'
_computing_data_collection 'RAPID AUTO (Rigaku, 2006)'
_computing_data_reduction 'RAPID AUTO'
_computing_molecular_graphics 'CrystalStructure 4.0'
_computing_publication_material 'CrystalStructure 4.0 (Rigaku, 2010)'
_computing_structure_refinement 'SHELXL97 (Sheldrick, 2008)'
_computing_structure_solution 'SIR92 (Altomare, et al., 1994)'
_diffrn_ambient_temperature 173(1)
_diffrn_detector_area_resol_mean 10.000
_diffrn_measured_fraction_theta_full 0.997
_diffrn_measured_fraction_theta_max 0.997
_diffrn_measurement_device_type 'Rigaku R-AXIS RAPID'
_diffrn_measurement_method \w
_diffrn_radiation_type 'Mo K\a'
_diffrn_radiation_wavelength 0.71075
_diffrn_reflns_av_R_equivalents 0.0420
_diffrn_reflns_limit_h_max 34
_diffrn_reflns_limit_h_min -32
_diffrn_reflns_limit_k_max 21
_diffrn_reflns_limit_k_min -21
_diffrn_reflns_limit_l_max 25
_diffrn_reflns_limit_l_min -25
_diffrn_reflns_number 34745
_diffrn_reflns_theta_full 27.47
_diffrn_reflns_theta_max 27.47
_exptl_absorpt_coefficient_mu 0.642
_exptl_absorpt_correction_T_max 0.852
_exptl_absorpt_correction_T_min 0.618
_exptl_absorpt_correction_type multi-scan
_exptl_absorpt_process_details 'ABSCOR (Rigaku, 1995)'
_exptl_crystal_colour 'deep violet'
_exptl_crystal_density_diffrn 1.485
_exptl_crystal_density_method 'not measured'
_exptl_crystal_description block
_exptl_crystal_F_000 3456.00
_exptl_crystal_size_max 0.300
_exptl_crystal_size_mid 0.250
_exptl_crystal_size_min 0.250
_refine_diff_density_max 1.010
_refine_diff_density_min -0.660
_refine_ls_extinction_method none
_refine_ls_goodness_of_fit_ref 1.038
_refine_ls_hydrogen_treatment constr
_refine_ls_number_parameters 474
_refine_ls_number_reflns 8632
_refine_ls_number_restraints 0
_refine_ls_R_factor_gt 0.0311
_refine_ls_shift/su_max 0.001
_refine_ls_structure_factor_coef Fsqd
_refine_ls_weighting_details 'w = 1/[\s^2^(Fo^2^)+(0.0401P)^2^+10.2543P] where P=(Fo^2^+2Fc^2^)/3'
_refine_ls_weighting_scheme calc
_refine_ls_wR_factor_ref 0.0803
_reflns_number_gt 7446
_reflns_number_total 8632
_reflns_threshold_expression F^2^>2.0\s(F^2^)
_cod_data_source_file complex_8.cif
_cod_data_source_block '[Ru(dnp)(PPh3)(CH3CN)Cl]Cl'
_cod_database_code 1556449

loop_
_symmetry_equiv_pos_site_id
_symmetry_equiv_pos_as_xyz
1 +X,+Y,+Z
2 -X,+Y,1/2-Z
3 -X,-Y,-Z
4 +X,-Y,1/2+Z
5 1/2+X,1/2+Y,+Z
6 1/2-X,1/2+Y,1/2-Z
7 1/2-X,1/2-Y,-Z
8 1/2+X,1/2-Y,1/2+Z

loop_
_atom_site_label
_atom_site_type_symbol
_atom_site_fract_x
_atom_site_fract_y
_atom_site_fract_z
_atom_site_U_iso_or_equiv
_atom_site_adp_type
_atom_site_occupancy
_atom_site_symmetry_multiplicity
_atom_site_calc_flag
_atom_site_refinement_flags
_atom_site_disorder_assembly
_atom_site_disorder_group
Ru(1) Ru 0.306988(6) 0.008153(9) 0.201934(8) 0.01536(5) Uani 1.0 8 d . . .
Cl(1) Cl 0.28257(2) 0.00258(3) 0.30942(3) 0.02356(10) Uani 1.0 8 d . . .
Cl(2) Cl -0.00028(2) 0.14360(3) 0.01172(3) 0.02966(12) Uani 1.0 8 d . . .
P(1) P 0.328244(19) 0.02200(3) 0.09821(3) 0.01876(10) Uani 1.0 8 d . . .
O(1) O 0.5000 0.4068(2) 0.2500 0.0821(11) Uani 1.0 4 d . . .
O(2) O 0.01299(8) -0.01547(12) 0.12128(10) 0.0474(5) Uani 1.0 8 d . . .
N(1) N 0.36726(7) 0.18612(10) 0.29147(9) 0.0241(4) Uani 1.0 8 d . . .
N(2) N 0.28509(6) 0.13449(9) 0.19687(8) 0.0179(3) Uani 1.0 8 d . . .
N(3) N 0.22681(6) 0.00383(9) 0.13475(9) 0.0173(3) Uani 1.0 8 d . . .
N(4) N 0.29278(7) -0.12212(9) 0.18744(9) 0.0193(3) Uani 1.0 8 d . . .
N(5) N 0.37767(7) -0.16900(11) 0.27850(10) 0.0262(4) Uani 1.0 8 d . . .
N(6) N 0.38930(7) 0.01126(10) 0.27808(9) 0.0217(4) Uani 1.0 8 d . . .
C(1) C 0.39868(9) 0.25022(13) 0.32547(12) 0.0280(5) Uani 1.0 8 d . . .
C(2) C 0.38365(9) 0.33327(13) 0.30702(12) 0.0297(5) Uani 1.0 8 d . . .
C(3) C 0.33117(9) 0.34976(13) 0.25301(12) 0.0285(5) Uani 1.0 8 d . . .
C(4) C 0.29506(8) 0.28347(12) 0.21632(11) 0.0227(4) Uani 1.0 8 d . . .
C(5) C 0.31618(8) 0.20204(11) 0.23516(10) 0.0202(4) Uani 1.0 8 d . . .
C(6) C 0.23974(9) 0.29510(12) 0.16202(11) 0.0260(5) Uani 1.0 8 d . . .
C(7) C 0.20800(8) 0.22750(12) 0.13041(11) 0.0245(4) Uani 1.0 8 d . . .
C(8) C 0.23142(8) 0.14830(12) 0.14887(10) 0.0201(4) Uani 1.0 8 d . . .
C(9) C 0.19749(8) 0.07469(11) 0.11569(10) 0.0194(4) Uani 1.0 8 d . . .
C(10) C 0.14014(8) 0.07332(13) 0.07050(11) 0.0249(4) Uani 1.0 8 d . . .
C(11) C 0.11404(8) -0.00161(13) 0.04491(12) 0.0267(5) Uani 1.0 8 d . . .
C(12) C 0.14446(8) -0.07421(13) 0.06370(11) 0.0247(4) Uani 1.0 8 d . . .
C(13) C 0.20183(8) -0.06963(11) 0.10954(10) 0.0196(4) Uani 1.0 8 d . . .
C(14) C 0.23988(8) -0.14000(12) 0.13799(10) 0.0207(4) Uani 1.0 8 d . . .
C(15) C 0.22051(9) -0.22099(13) 0.11605(12) 0.0270(5) Uani 1.0 8 d . . .
C(16) C 0.25468(9) -0.28630(13) 0.14813(12) 0.0286(5) Uani 1.0 8 d . . .
C(17) C 0.30907(9) -0.27098(12) 0.20404(11) 0.0258(5) Uani 1.0 8 d . . .
C(18) C 0.32691(8) -0.18810(12) 0.22299(11) 0.0211(4) Uani 1.0 8 d . . .
C(19) C 0.34625(10) -0.33469(13) 0.24377(13) 0.0332(5) Uani 1.0 8 d . . .
C(20) C 0.39710(10) -0.31505(14) 0.29906(13) 0.0359(5) Uani 1.0 8 d . . .
C(21) C 0.41049(9) -0.23105(14) 0.31459(12) 0.0318(5) Uani 1.0 8 d . . .
C(22) C 0.36268(8) -0.06409(13) 0.07451(11) 0.0244(4) Uani 1.0 8 d . . .
C(23) C 0.39894(9) -0.11360(13) 0.13319(13) 0.0298(5) Uani 1.0 8 d . . .
C(24) C 0.42907(10) -0.17551(15) 0.11757(16) 0.0414(6) Uani 1.0 8 d . . .
C(25) C 0.42435(11) -0.18727(16) 0.04483(17) 0.0456(7) Uani 1.0 8 d . . .
C(26) C 0.38920(10) -0.13742(16) -0.01273(15) 0.0398(6) Uani 1.0 8 d . . .
C(27) C 0.35788(9) -0.07642(15) 0.00105(13) 0.0321(5) Uani 1.0 8 d . . .
C(28) C 0.37293(8) 0.10807(12) 0.09552(11) 0.0230(4) Uani 1.0 8 d . . .
C(29) C 0.40250(8) 0.15376(13) 0.16031(12) 0.0272(5) Uani 1.0 8 d . . .
C(30) C 0.43519(9) 0.22100(14) 0.15851(14) 0.0356(5) Uani 1.0 8 d . . .
C(31) C 0.44020(9) 0.24009(15) 0.09286(15) 0.0393(6) Uani 1.0 8 d . . .
C(32) C 0.41274(9) 0.19237(16) 0.02851(14) 0.0371(6) Uani 1.0 8 d . . .
C(33) C 0.37841(8) 0.12759(14) 0.02917(12) 0.0305(5) Uani 1.0 8 d . . .
C(34) C 0.26441(8) 0.04080(14) 0.01215(11) 0.0263(5) Uani 1.0 8 d . . .
C(35) C 0.24437(9) 0.12163(15) -0.00674(12) 0.0321(5) Uani 1.0 8 d . . .
C(36) C 0.19146(10) 0.13607(19) -0.06301(14) 0.0441(7) Uani 1.0 8 d . . .
C(37) C 0.15786(10) 0.0713(3) -0.10132(14) 0.0501(8) Uani 1.0 8 d . . .
C(38) C 0.17727(10) -0.0089(2) -0.08433(14) 0.0461(7) Uani 1.0 8 d . . .
C(39) C 0.23045(9) -0.02464(17) -0.02771(12) 0.0342(5) Uani 1.0 8 d . . .
C(40) C 0.43310(9) 0.01412(13) 0.32462(12) 0.0274(5) Uani 1.0 8 d . . .
C(41) C 0.48961(11) 0.0206(2) 0.38521(17) 0.0555(8) Uani 1.0 8 d . . .
H(1) H 0.4342 0.2394 0.3655 0.0336 Uiso 1.0 8 calc R . .
H(2) H 0.4092 0.3765 0.3313 0.0357 Uiso 1.0 8 calc R . .
H(3) H 0.3191 0.4051 0.2403 0.0342 Uiso 1.0 8 calc R . .
H(4) H 0.2249 0.3490 0.1478 0.0312 Uiso 1.0 8 calc R . .
H(5) H 0.1700 0.2338 0.0958 0.0294 Uiso 1.0 8 calc R . .
H(6) H 0.1193 0.1231 0.0575 0.0299 Uiso 1.0 8 calc R . .
H(7) H 0.0750 -0.0033 0.0142 0.0321 Uiso 1.0 8 calc R . .
H(8) H 0.1836 -0.2300 0.0788 0.0324 Uiso 1.0 8 calc R . .
H(9) H 0.2422 -0.3411 0.1332 0.0344 Uiso 1.0 8 calc R . .
H(10) H 0.3358 -0.3907 0.2320 0.0399 Uiso 1.0 8 calc R . .
H(11) H 0.4229 -0.3568 0.3265 0.0431 Uiso 1.0 8 calc R . .
H(12) H 0.4459 -0.2180 0.3541 0.0382 Uiso 1.0 8 calc R . .
H(13) H 0.4031 -0.1051 0.1835 0.0357 Uiso 1.0 8 calc R . .
H(14) H 0.4531 -0.2100 0.1573 0.0497 Uiso 1.0 8 calc R . .
H(15) H 0.4452 -0.2294 0.0347 0.0548 Uiso 1.0 8 calc R . .
H(16) H 0.3864 -0.1449 -0.0626 0.0478 Uiso 1.0 8 calc R . .
H(17) H 0.3332 -0.0431 -0.0393 0.0386 Uiso 1.0 8 calc R . .
H(18) H 0.4006 0.1394 0.2064 0.0326 Uiso 1.0 8 calc R . .
H(19) H 0.4539 0.2534 0.2027 0.0428 Uiso 1.0 8 calc R . .
H(20) H 0.4623 0.2857 0.0916 0.0472 Uiso 1.0 8 calc R . .
H(21) H 0.4174 0.2040 -0.0162 0.0445 Uiso 1.0 8 calc R . .
H(22) H 0.3587 0.0966 -0.0156 0.0365 Uiso 1.0 8 calc R . .
H(23) H 0.2673 0.1668 0.0193 0.0386 Uiso 1.0 8 calc R . .
H(24) H 0.1783 0.1910 -0.0752 0.0529 Uiso 1.0 8 calc R . .
H(25) H 0.1214 0.0815 -0.1394 0.0601 Uiso 1.0 8 calc R . .
H(26) H 0.1542 -0.0535 -0.1114 0.0553 Uiso 1.0 8 calc R . .
H(27) H 0.2435 -0.0798 -0.0163 0.0410 Uiso 1.0 8 calc R . .
H(28) H 0.5068 -0.0342 0.3965 0.0665 Uiso 1.0 8 calc R . .
H(29) H 0.4878 0.0432 0.4307 0.0665 Uiso 1.0 8 calc R . .
H(30) H 0.5121 0.0570 0.3690 0.0665 Uiso 1.0 8 calc R . .

loop_
_atom_site_aniso_label
_atom_site_aniso_U_11
_atom_site_aniso_U_22
_atom_site_aniso_U_33
_atom_site_aniso_U_12
_atom_site_aniso_U_13
_atom_site_aniso_U_23
Ru(1) 0.01374(8) 0.01522(8) 0.01605(8) -0.00019(5) 0.00526(6) 0.00005(5)
Cl(1) 0.0313(3) 0.0207(3) 0.0216(3) -0.00258(18) 0.01408(19) -0.00087(16)
Cl(2) 0.0248(3) 0.0254(3) 0.0380(3) 0.00082(19) 0.0125(2) -0.0011(2)
P(1) 0.0158(3) 0.0224(3) 0.0179(3) 0.00111(19) 0.00694(18) 0.00082(18)
O(1) 0.136(4) 0.0507(19) 0.081(3) 0.0000 0.067(3) 0.0000
O(2) 0.0517(11) 0.0506(11) 0.0340(10) 0.0077(9) 0.0125(9) 0.0049(8)
N(1) 0.0223(8) 0.0235(9) 0.0246(9) -0.0038(7) 0.0082(7) -0.0024(7)
N(2) 0.0191(8) 0.0171(8) 0.0188(8) -0.0008(7) 0.0094(6) 0.0002(6)
N(3) 0.0155(7) 0.0200(8) 0.0180(8) -0.0014(6) 0.0085(6) 0.0006(6)
N(4) 0.0223(8) 0.0170(8) 0.0198(8) 0.0004(7) 0.0098(7) 0.0001(6)
N(5) 0.0253(9) 0.0254(9) 0.0260(9) 0.0052(8) 0.0089(7) 0.0046(7)
N(6) 0.0194(8) 0.0208(8) 0.0238(9) 0.0010(7) 0.0081(7) 0.0010(6)
C(1) 0.0268(10) 0.0302(11) 0.0259(10) -0.0066(9) 0.0099(9) -0.0051(8)
C(2) 0.0341(11) 0.0250(10) 0.0327(11) -0.0122(9) 0.0166(10) -0.0096(9)
C(3) 0.0402(12) 0.0194(10) 0.0308(11) -0.0045(9) 0.0198(10) -0.0027(8)
C(4) 0.0293(10) 0.0194(9) 0.0231(9) -0.0008(8) 0.0146(8) 0.0003(7)
C(5) 0.0253(9) 0.0186(9) 0.0194(9) -0.0017(8) 0.0120(8) -0.0008(7)
C(6) 0.0333(11) 0.0193(9) 0.0281(10) 0.0048(9) 0.0157(9) 0.0027(8)
C(7) 0.0237(10) 0.0239(10) 0.0261(10) 0.0066(8) 0.0106(8) 0.0029(8)
C(8) 0.0209(9) 0.0214(9) 0.0196(9) -0.0005(8) 0.0099(8) 0.0004(7)
C(9) 0.0191(9) 0.0200(9) 0.0206(9) 0.0005(8) 0.0098(8) 0.0005(7)
C(10) 0.0185(9) 0.0291(11) 0.0260(10) 0.0046(8) 0.0082(8) 0.0040(8)
C(11) 0.0159(9) 0.0340(12) 0.0264(10) -0.0029(8) 0.0052(8) 0.0017(8)
C(12) 0.0203(9) 0.0290(11) 0.0236(10) -0.0055(8) 0.0080(8) -0.0004(8)
C(13) 0.0198(9) 0.0190(9) 0.0196(9) -0.0045(8) 0.0081(7) -0.0022(7)
C(14) 0.0218(9) 0.0219(10) 0.0199(9) -0.0015(8) 0.0102(8) -0.0001(7)
C(15) 0.0288(10) 0.0237(10) 0.0268(10) -0.0068(9) 0.0101(9) -0.0047(8)
C(16) 0.0384(12) 0.0199(10) 0.0300(11) -0.0045(9) 0.0167(10) -0.0046(8)
C(17) 0.0362(12) 0.0198(10) 0.0256(10) 0.0028(9) 0.0171(9) 0.0007(8)
C(18) 0.0243(9) 0.0205(9) 0.0209(9) 0.0026(8) 0.0117(8) 0.0019(7)
C(19) 0.0471(14) 0.0211(10) 0.0354(12) 0.0079(10) 0.0212(11) 0.0041(9)
C(20) 0.0420(13) 0.0301(12) 0.0361(12) 0.0152(11) 0.0170(11) 0.0121(10)
C(21) 0.0292(11) 0.0348(12) 0.0292(11) 0.0084(10) 0.0101(9) 0.0069(9)
C(22) 0.0208(9) 0.0254(10) 0.0293(10) -0.0012(8) 0.0129(8) -0.0040(8)
C(23) 0.0259(10) 0.0297(11) 0.0352(12) 0.0016(9) 0.0144(9) -0.0000(9)
C(24) 0.0352(13) 0.0325(13) 0.0583(16) 0.0094(11) 0.0214(12) 0.0006(11)
C(25) 0.0383(13) 0.0367(13) 0.0711(19) 0.0007(12) 0.0320(13) -0.0195(13)
C(26) 0.0352(12) 0.0474(15) 0.0438(14) -0.0084(11) 0.0234(11) -0.0235(12)
C(27) 0.0287(11) 0.0389(13) 0.0314(11) -0.0046(10) 0.0153(9) -0.0097(10)
C(28) 0.0168(9) 0.0256(10) 0.0275(10) 0.0038(8) 0.0101(8) 0.0059(8)
C(29) 0.0220(10) 0.0272(11) 0.0325(11) 0.0007(9) 0.0117(9) 0.0040(9)
C(30) 0.0245(11) 0.0318(12) 0.0457(14) -0.0045(10) 0.0100(10) 0.0035(10)
C(31) 0.0215(10) 0.0367(13) 0.0578(16) 0.0002(10) 0.0148(11) 0.0196(12)
C(32) 0.0242(11) 0.0476(14) 0.0438(13) 0.0092(10) 0.0187(10) 0.0248(11)
C(33) 0.0226(10) 0.0392(12) 0.0297(11) 0.0049(9) 0.0112(9) 0.0099(9)
C(34) 0.0200(9) 0.0431(12) 0.0176(9) 0.0010(9) 0.0097(8) 0.0029(9)
C(35) 0.0246(10) 0.0467(14) 0.0280(11) 0.0070(10) 0.0140(9) 0.0122(10)
C(36) 0.0272(11) 0.0715(19) 0.0355(13) 0.0146(13) 0.0152(10) 0.0250(13)
C(37) 0.0244(11) 0.098(3) 0.0262(12) 0.0093(14) 0.0089(10) 0.0184(14)
C(38) 0.0280(12) 0.085(3) 0.0244(12) -0.0144(13) 0.0103(10) -0.0091(12)
C(39) 0.0257(11) 0.0530(14) 0.0251(11) -0.0042(11) 0.0121(9) -0.0043(10)
C(40) 0.0227(10) 0.0238(10) 0.0302(11) 0.0007(8) 0.0057(9) -0.0001(8)
C(41) 0.0257(13) 0.0660(19) 0.0512(17) -0.0005(13) -0.0066(12) -0.0052(14)

loop_
_atom_type_symbol
_atom_type_description
_atom_type_scat_dispersion_real
_atom_type_scat_dispersion_imag
_atom_type_scat_source
Ru Ru -1.2594 0.8363
;
International Tables for Crystallography
(1992, Vol. C, Tables 4.2.6.8 and 6.1.1.4)
;
C C 0.0033 0.0016
;
International Tables for Crystallography
(1992, Vol. C, Tables 4.2.6.8 and 6.1.1.4)
;
H H 0.0000 0.0000
;
International Tables for Crystallography
(1992, Vol. C, Table 6.1.1.4)
;
N N 0.0061 0.0033
;
International Tables for Crystallography
(1992, Vol. C, Tables 4.2.6.8 and 6.1.1.4)
;
P P 0.1023 0.0942
;
International Tables for Crystallography
(1992, Vol. C, Tables 4.2.6.8 and 6.1.1.4)
;
Cl Cl 0.1484 0.1585
;
International Tables for Crystallography
(1992, Vol. C, Tables 4.2.6.8 and 6.1.1.4)
;
O O 0.0106 0.0060
;
International Tables for Crystallography
(1992, Vol. C, Tables 4.2.6.8 and 6.1.1.4)
;

loop_
_geom_angle_atom_site_label_1
_geom_angle_atom_site_label_2
_geom_angle_atom_site_label_3
_geom_angle
_geom_angle_publ_flag
_geom_angle_site_symmetry_1
_geom_angle_site_symmetry_2
_geom_angle_site_symmetry_3
Cl(1) Ru(1) P(1) 176.388(18) yes . . .
Cl(1) Ru(1) N(2) 84.83(5) yes . . .
Cl(1) Ru(1) N(3) 88.23(6) yes . . .
Cl(1) Ru(1) N(4) 88.94(6) yes . . .
Cl(1) Ru(1) N(6) 87.93(6) yes . . .
P(1) Ru(1) N(2) 91.58(5) yes . . .
P(1) Ru(1) N(3) 90.72(6) yes . . .
P(1) Ru(1) N(4) 94.23(6) yes . . .
P(1) Ru(1) N(6) 93.15(6) yes . . .
N(2) Ru(1) N(3) 78.89(6) yes . . .
N(2) Ru(1) N(4) 156.54(6) yes . . .
N(2) Ru(1) N(6) 101.25(6) yes . . .
N(3) Ru(1) N(4) 78.32(6) yes . . .
N(3) Ru(1) N(6) 176.13(9) yes . . .
N(4) Ru(1) N(6) 101.11(6) yes . . .
Ru(1) P(1) C(22) 118.31(8) yes . . .
Ru(1) P(1) C(28) 119.38(8) yes . . .
Ru(1) P(1) C(34) 110.16(9) yes . . .
C(22) P(1) C(28) 100.25(11) yes . . .
C(22) P(1) C(34) 105.03(10) yes . . .
C(28) P(1) C(34) 101.58(10) yes . . .
C(1) N(1) C(5) 117.10(17) yes . . .
Ru(1) N(2) C(5) 130.70(11) yes . . .
Ru(1) N(2) C(8) 112.30(12) yes . . .
C(5) N(2) C(8) 116.99(16) yes . . .
Ru(1) N(3) C(9) 119.05(12) yes . . .
Ru(1) N(3) C(13) 119.84(12) yes . . .
C(9) N(3) C(13) 121.11(15) yes . . .
Ru(1) N(4) C(14) 112.09(12) yes . . .
Ru(1) N(4) C(18) 131.01(12) yes . . .
C(14) N(4) C(18) 116.76(16) yes . . .
C(18) N(5) C(21) 117.15(18) yes . . .
Ru(1) N(6) C(40) 174.2(3) yes . . .
N(1) C(1) C(2) 125.13(17) yes . . .
C(1) C(2) C(3) 117.96(19) yes . . .
C(2) C(3) C(4) 119.25(19) yes . . .
C(3) C(4) C(5) 117.95(16) yes . . .
C(3) C(4) C(6) 122.82(18) yes . . .
C(5) C(4) C(6) 119.23(17) yes . . .
N(1) C(5) N(2) 116.53(16) yes . . .
N(1) C(5) C(4) 122.27(16) yes . . .
N(2) C(5) C(4) 121.20(15) yes . . .
C(4) C(6) C(7) 118.55(18) yes . . .
C(6) C(7) C(8) 120.04(17) yes . . .
N(2) C(8) C(7) 123.38(17) yes . . .
N(2) C(8) C(9) 115.99(17) yes . . .
C(7) C(8) C(9) 120.63(16) yes . . .
N(3) C(9) C(8) 113.52(15) yes . . .
N(3) C(9) C(10) 120.35(17) yes . . .
C(8) C(9) C(10) 126.10(18) yes . . .
C(9) C(10) C(11) 119.03(18) yes . . .
C(10) C(11) C(12) 120.45(17) yes . . .
C(11) C(12) C(13) 118.36(18) yes . . .
N(3) C(13) C(12) 120.70(17) yes . . .
N(3) C(13) C(14) 113.43(15) yes . . .
C(12) C(13) C(14) 125.80(17) yes . . .
N(4) C(14) C(13) 116.09(16) yes . . .
N(4) C(14) C(15) 123.35(17) yes . . .
C(13) C(14) C(15) 120.52(16) yes . . .
C(14) C(15) C(16) 120.06(18) yes . . .
C(15) C(16) C(17) 118.64(19) yes . . .
C(16) C(17) C(18) 119.02(18) yes . . .
C(16) C(17) C(19) 122.74(19) yes . . .
C(18) C(17) C(19) 118.22(17) yes . . .
N(4) C(18) N(5) 116.03(17) yes . . .
N(4) C(18) C(17) 121.85(16) yes . . .
N(5) C(18) C(17) 122.09(17) yes . . .
C(17) C(19) C(20) 119.3(2) yes . . .
C(19) C(20) C(21) 118.2(2) yes . . .
N(5) C(21) C(20) 125.03(18) yes . . .
P(1) C(22) C(23) 118.36(18) yes . . .
P(1) C(22) C(27) 121.91(16) yes . . .
C(23) C(22) C(27) 119.4(3) yes . . .
C(22) C(23) C(24) 119.6(3) yes . . .
C(23) C(24) C(25) 120.8(3) yes . . .
C(24) C(25) C(26) 119.5(3) yes . . .
C(25) C(26) C(27) 120.9(3) yes . . .
C(22) C(27) C(26) 119.8(2) yes . . .
P(1) C(28) C(29) 120.02(19) yes . . .
P(1) C(28) C(33) 121.07(15) yes . . .
C(29) C(28) C(33) 118.9(2) yes . . .
C(28) C(29) C(30) 120.6(3) yes . . .
C(29) C(30) C(31) 120.1(2) yes . . .
C(30) C(31) C(32) 119.7(3) yes . . .
C(31) C(32) C(33) 120.4(3) yes . . .
C(28) C(33) C(32) 120.2(2) yes . . .
P(1) C(34) C(35) 119.65(15) yes . . .
P(1) C(34) C(39) 120.64(17) yes . . .
C(35) C(34) C(39) 118.81(17) yes . . .
C(34) C(35) C(36) 120.6(3) yes . . .
C(35) C(36) C(37) 120.4(3) yes . . .
C(36) C(37) C(38) 119.9(2) yes . . .
C(37) C(38) C(39) 120.5(3) yes . . .
C(34) C(39) C(38) 119.8(3) yes . . .
N(6) C(40) C(41) 178.2(3) yes . . .
N(1) C(1) H(1) 117.433 no . . .
C(2) C(1) H(1) 117.432 no . . .
C(1) C(2) H(2) 121.025 no . . .
C(3) C(2) H(2) 121.013 no . . .
C(2) C(3) H(3) 120.364 no . . .
C(4) C(3) H(3) 120.388 no . . .
C(4) C(6) H(4) 120.725 no . . .
C(7) C(6) H(4) 120.721 no . . .
C(6) C(7) H(5) 119.975 no . . .
C(8) C(7) H(5) 119.984 no . . .
C(9) C(10) H(6) 120.485 no . . .
C(11) C(10) H(6) 120.487 no . . .
C(10) C(11) H(7) 119.776 no . . .
C(12) C(11) H(7) 119.773 no . . .
C(14) C(15) H(8) 119.969 no . . .
C(16) C(15) H(8) 119.970 no . . .
C(15) C(16) H(9) 120.685 no . . .
C(17) C(16) H(9) 120.672 no . . .
C(17) C(19) H(10) 120.337 no . . .
C(20) C(19) H(10) 120.334 no . . .
C(19) C(20) H(11) 120.911 no . . .
C(21) C(20) H(11) 120.923 no . . .
N(5) C(21) H(12) 117.477 no . . .
C(20) C(21) H(12) 117.489 no . . .
C(22) C(23) H(13) 120.189 no . . .
C(24) C(23) H(13) 120.212 no . . .
C(23) C(24) H(14) 119.627 no . . .
C(25) C(24) H(14) 119.622 no . . .
C(24) C(25) H(15) 120.268 no . . .
C(26) C(25) H(15) 120.253 no . . .
C(25) C(26) H(16) 119.548 no . . .
C(27) C(26) H(16) 119.556 no . . .
C(22) C(27) H(17) 120.087 no . . .
C(26) C(27) H(17) 120.093 no . . .
C(28) C(29) H(18) 119.682 no . . .
C(30) C(29) H(18) 119.678 no . . .
C(29) C(30) H(19) 119.957 no . . .
C(31) C(30) H(19) 119.973 no . . .
C(30) C(31) H(20) 120.146 no . . .
C(32) C(31) H(20) 120.154 no . . .
C(31) C(32) H(21) 119.794 no . . .
C(33) C(32) H(21) 119.802 no . . .
C(28) C(33) H(22) 119.922 no . . .
C(32) C(33) H(22) 119.909 no . . .
C(34) C(35) H(23) 119.710 no . . .
C(36) C(35) H(23) 119.718 no . . .
C(35) C(36) H(24) 119.803 no . . .
C(37) C(36) H(24) 119.820 no . . .
C(36) C(37) H(25) 120.050 no . . .
C(38) C(37) H(25) 120.058 no . . .
C(37) C(38) H(26) 119.736 no . . .
C(39) C(38) H(26) 119.722 no . . .
C(34) C(39) H(27) 120.096 no . . .
C(38) C(39) H(27) 120.117 no . . .
C(40) C(41) H(28) 109.474 no . . .
C(40) C(41) H(29) 109.461 no . . .
C(40) C(41) H(30) 109.473 no . . .
H(28) C(41) H(29) 109.466 no . . .
H(28) C(41) H(30) 109.487 no . . .
H(29) C(41) H(30) 109.467 no . . .

loop_
_geom_bond_atom_site_label_1
_geom_bond_atom_site_label_2
_geom_bond_distance
_geom_bond_publ_flag
_geom_bond_site_symmetry_1
_geom_bond_site_symmetry_2
Ru(1) Cl(1) 2.4412(7) yes . .
Ru(1) P(1) 2.3272(7) yes . .
Ru(1) N(2) 2.1206(15) yes . .
Ru(1) N(3) 1.9660(14) yes . .
Ru(1) N(4) 2.1442(15) yes . .
Ru(1) N(6) 2.0517(15) yes . .
P(1) C(22) 1.830(3) yes . .
P(1) C(28) 1.844(3) yes . .
P(1) C(34) 1.8336(17) yes . .
N(1) C(1) 1.321(3) yes . .
N(1) C(5) 1.357(3) yes . .
N(2) C(5) 1.384(3) yes . .
N(2) C(8) 1.348(3) yes . .
N(3) C(9) 1.348(3) yes . .
N(3) C(13) 1.350(3) yes . .
N(4) C(14) 1.352(3) yes . .
N(4) C(18) 1.383(3) yes . .
N(5) C(18) 1.356(3) yes . .
N(5) C(21) 1.321(3) yes . .
N(6) C(40) 1.130(3) yes . .
C(1) C(2) 1.408(3) yes . .
C(2) C(3) 1.367(3) yes . .
C(3) C(4) 1.415(3) yes . .
C(4) C(5) 1.421(3) yes . .
C(4) C(6) 1.409(3) yes . .
C(6) C(7) 1.360(3) yes . .
C(7) C(8) 1.405(3) yes . .
C(8) C(9) 1.469(3) yes . .
C(9) C(10) 1.395(3) yes . .
C(10) C(11) 1.383(3) yes . .
C(11) C(12) 1.385(3) yes . .
C(12) C(13) 1.399(3) yes . .
C(13) C(14) 1.467(3) yes . .
C(14) C(15) 1.409(3) yes . .
C(15) C(16) 1.361(3) yes . .
C(16) C(17) 1.411(3) yes . .
C(17) C(18) 1.421(3) yes . .
C(17) C(19) 1.411(3) yes . .
C(19) C(20) 1.358(3) yes . .
C(20) C(21) 1.408(4) yes . .
C(22) C(23) 1.395(3) yes . .
C(22) C(27) 1.398(4) yes . .
C(23) C(24) 1.393(4) yes . .
C(24) C(25) 1.383(5) yes . .
C(25) C(26) 1.377(4) yes . .
C(26) C(27) 1.387(4) yes . .
C(28) C(29) 1.386(3) yes . .
C(28) C(33) 1.397(4) yes . .
C(29) C(30) 1.401(4) yes . .
C(30) C(31) 1.377(5) yes . .
C(31) C(32) 1.389(4) yes . .
C(32) C(33) 1.392(4) yes . .
C(34) C(35) 1.404(4) yes . .
C(34) C(39) 1.395(4) yes . .
C(35) C(36) 1.385(3) yes . .
C(36) C(37) 1.374(4) yes . .
C(37) C(38) 1.387(5) yes . .
C(38) C(39) 1.396(3) yes . .
C(40) C(41) 1.465(3) yes . .
C(1) H(1) 0.950 no . .
C(2) H(2) 0.950 no . .
C(3) H(3) 0.950 no . .
C(6) H(4) 0.950 no . .
C(7) H(5) 0.950 no . .
C(10) H(6) 0.950 no . .
C(11) H(7) 0.950 no . .
C(15) H(8) 0.950 no . .
C(16) H(9) 0.950 no . .
C(19) H(10) 0.950 no . .
C(20) H(11) 0.950 no . .
C(21) H(12) 0.950 no . .
C(23) H(13) 0.950 no . .
C(24) H(14) 0.950 no . .
C(25) H(15) 0.950 no . .
C(26) H(16) 0.950 no . .
C(27) H(17) 0.950 no . .
C(29) H(18) 0.950 no . .
C(30) H(19) 0.950 no . .
C(31) H(20) 0.950 no . .
C(32) H(21) 0.950 no . .
C(33) H(22) 0.950 no . .
C(35) H(23) 0.950 no . .
C(36) H(24) 0.950 no . .
C(37) H(25) 0.950 no . .
C(38) H(26) 0.950 no . .
C(39) H(27) 0.950 no . .
C(41) H(28) 0.980 no . .
C(41) H(29) 0.980 no . .
C(41) H(30) 0.980 no . .

loop_
_geom_contact_atom_site_label_1
_geom_contact_atom_site_label_2
_geom_contact_distance
_geom_contact_publ_flag
_geom_contact_site_symmetry_1
_geom_contact_site_symmetry_2
Cl(1) C(6) 3.502(2) no . 6_545
Cl(2) O(2) 3.273(2) no . .
Cl(2) O(2) 3.228(2) no . 3_555
Cl(2) C(10) 3.577(2) no . .
Cl(2) C(11) 3.572(2) no . 3_555
O(1) O(2) 2.955(3) no . 5_555
O(1) O(2) 2.955(3) no . 6_555
O(1) C(30) 3.552(4) no . .
O(1) C(30) 3.552(4) no . 2_655
O(2) Cl(2) 3.273(2) no . .
O(2) Cl(2) 3.228(2) no . 3_555
O(2) O(1) 2.955(3) no . 5_445
O(2) C(2) 3.494(3) no . 6_545
O(2) C(11) 3.572(4) no . .
O(2) C(11) 3.557(3) no . 3_555
C(2) O(2) 3.494(3) no . 6_555
C(2) C(12) 3.277(4) no . 6_555
C(3) C(12) 3.572(4) no . 6_555
C(3) C(13) 3.410(4) no . 6_555
C(3) C(14) 3.383(4) no . 6_555
C(3) C(15) 3.556(4) no . 6_555
C(3) C(36) 3.501(4) no . 7_555
C(3) C(37) 3.346(4) no . 7_555
C(4) C(14) 3.561(4) no . 6_555
C(4) C(15) 3.463(4) no . 6_555
C(4) C(16) 3.596(4) no . 6_555
C(4) C(36) 3.415(4) no . 7_555
C(5) C(16) 3.510(4) no . 6_555
C(6) Cl(1) 3.502(2) no . 6_555
C(6) C(17) 3.533(4) no . 6_555
C(6) C(18) 3.397(4) no . 6_555
C(6) C(35) 3.499(4) no . 7_555
C(6) C(36) 3.354(5) no . 7_555
C(7) C(17) 3.443(4) no . 6_555
C(7) C(19) 3.473(4) no . 6_555
C(8) C(19) 3.508(4) no . 6_555
C(10) Cl(2) 3.577(2) no . .
C(10) C(20) 3.582(4) no . 6_555
C(11) Cl(2) 3.572(2) no . 3_555
C(11) O(2) 3.572(4) no . .
C(11) O(2) 3.557(3) no . 3_555
C(12) C(2) 3.277(4) no . 6_545
C(12) C(3) 3.572(4) no . 6_545
C(13) C(3) 3.410(4) no . 6_545
C(14) C(3) 3.383(4) no . 6_545
C(14) C(4) 3.561(4) no . 6_545
C(15) C(3) 3.556(4) no . 6_545
C(15) C(4) 3.463(4) no . 6_545
C(15) C(26) 3.578(3) no . 7_545
C(16) C(4) 3.596(4) no . 6_545
C(16) C(5) 3.510(4) no . 6_545
C(17) C(6) 3.533(4) no . 6_545
C(17) C(7) 3.443(4) no . 6_545
C(18) C(6) 3.397(4) no . 6_545
C(19) C(7) 3.473(4) no . 6_545
C(19) C(8) 3.508(4) no . 6_545
C(20) C(10) 3.582(4) no . 6_545
C(26) C(15) 3.578(3) no . 7_545
C(30) O(1) 3.552(4) no . .
C(35) C(6) 3.499(4) no . 7_555
C(36) C(3) 3.501(4) no . 7_555
C(36) C(4) 3.415(4) no . 7_555
C(36) C(6) 3.354(5) no . 7_555
C(37) C(3) 3.346(4) no . 7_555
Cl(1) H(3) 2.9086 no . 6_545
Cl(1) H(4) 2.6614 no . 6_545
Cl(1) H(9) 2.9545 no . 6_555
Cl(1) H(10) 3.3621 no . 6_555
Cl(1) H(17) 2.7539 no . 4_555
Cl(1) H(22) 3.5315 no . 4_555
Cl(2) H(1) 3.2485 no . 8_454
Cl(2) H(2) 3.3297 no . 8_454
Cl(2) H(6) 2.9179 no . .
Cl(2) H(7) 3.0915 no . .
Cl(2) H(7) 2.9135 no . 3_555
Cl(2) H(11) 2.9460 no . 6_555
Cl(2) H(12) 3.2828 no . 6_555
Cl(2) H(15) 2.6581 no . 5_455
Cl(2) H(20) 2.8431 no . 7_555
Cl(2) H(21) 3.2789 no . 7_555
O(1) H(2) 3.4258 no . .
O(1) H(2) 3.4258 no . 2_655
O(1) H(19) 2.7523 no . .
O(1) H(19) 2.7523 no . 2_655
O(1) H(20) 3.4343 no . .
O(1) H(20) 3.4343 no . 2_655
O(1) H(25) 3.0222 no . 7_555
O(1) H(25) 3.0222 no . 8_555
O(2) H(2) 2.5589 no . 6_545
O(2) H(7) 3.1572 no . .
O(2) H(7) 2.6996 no . 3_555
O(2) H(11) 3.0120 no . 6_555
O(2) H(20) 3.4465 no . 5_445
N(1) H(8) 3.5945 no . 6_555
N(1) H(16) 2.7545 no . 4_555
N(3) H(3) 3.5318 no . 6_545
N(4) H(4) 3.4681 no . 6_545
N(5) H(4) 3.5773 no . 6_545
N(5) H(5) 3.5612 no . 6_545
C(1) H(8) 3.4258 no . 6_555
C(1) H(16) 2.8969 no . 4_555
C(1) H(20) 3.3793 no . 2_655
C(2) H(8) 3.5360 no . 6_555
C(2) H(25) 3.4987 no . 7_555
C(3) H(24) 3.4328 no . 7_555
C(3) H(25) 3.1731 no . 7_555
C(4) H(24) 3.1420 no . 7_555
C(5) H(9) 3.5777 no . 6_555
C(6) H(22) 3.4244 no . 7_555
C(6) H(23) 3.5154 no . 7_555
C(6) H(24) 3.2717 no . 7_555
C(7) H(21) 3.3080 no . 7_555
C(7) H(22) 3.5954 no . 7_555
C(8) H(10) 3.5280 no . 6_555
C(9) H(10) 3.4815 no . 6_555
C(10) H(11) 3.3048 no . 6_555
C(11) H(2) 3.3698 no . 6_545
C(12) H(2) 3.0474 no . 6_545
C(12) H(3) 3.5406 no . 6_545
C(13) H(3) 3.2276 no . 6_545
C(14) H(3) 3.4243 no . 6_545
C(15) H(16) 3.3631 no . 7_545
C(16) H(16) 3.5593 no . 7_545
C(16) H(27) 3.3811 no . 7_545
C(18) H(4) 3.3915 no . 6_545
C(19) H(5) 3.5118 no . 6_545
C(19) H(26) 3.1502 no . 7_545
C(20) H(5) 3.3229 no . 6_545
C(20) H(6) 3.1687 no . 6_545
C(21) H(5) 3.3222 no . 6_545
C(21) H(14) 3.4264 no . 2_655
C(21) H(21) 3.2553 no . 4_555
C(22) H(28) 3.2878 no . 2_655
C(22) H(30) 3.5987 no . 2_655
C(23) H(28) 3.0691 no . 2_655
C(24) H(12) 3.1881 no . 2_655
C(24) H(28) 2.9317 no . 2_655
C(25) H(8) 3.1522 no . 7_545
C(25) H(12) 3.1918 no . 2_655
C(25) H(28) 3.0044 no . 2_655
C(26) H(1) 3.4893 no . 4_554
C(26) H(8) 2.8090 no . 7_545
C(26) H(9) 3.2867 no . 7_545
C(26) H(28) 3.1988 no . 2_655
C(26) H(29) 3.5731 no . 4_554
C(27) H(8) 3.4707 no . 7_545
C(27) H(9) 3.1282 no . 7_545
C(27) H(28) 3.3491 no . 2_655
C(28) H(24) 3.4870 no . 7_555
C(28) H(30) 2.9370 no . 2_655
C(29) H(24) 3.2649 no . 7_555
C(29) H(30) 2.9965 no . 2_655
C(30) H(19) 3.0804 no . 2_655
C(30) H(24) 3.0913 no . 7_555
C(30) H(25) 3.4878 no . 7_555
C(30) H(30) 3.1528 no . 2_655
C(31) H(1) 3.0657 no . 2_655
C(31) H(6) 3.4776 no . 7_555
C(31) H(24) 3.2043 no . 7_555
C(31) H(30) 3.1893 no . 2_655
C(32) H(5) 2.7586 no . 7_555
C(32) H(6) 3.3596 no . 7_555
C(32) H(24) 3.4713 no . 7_555
C(32) H(29) 3.4103 no . 2_655
C(32) H(30) 3.0670 no . 2_655
C(33) H(4) 3.3979 no . 7_555
C(33) H(5) 3.1614 no . 7_555
C(33) H(24) 3.5844 no . 7_555
C(33) H(29) 3.5571 no . 2_655
C(33) H(30) 2.9620 no . 2_655
C(35) H(4) 3.2148 no . 7_555
C(35) H(23) 3.4454 no . 7_555
C(36) H(3) 3.4136 no . 7_555
C(36) H(4) 3.2805 no . 7_555
C(36) H(23) 3.3697 no . 7_555
C(37) H(3) 3.0414 no . 7_555
C(38) H(3) 3.5118 no . 7_555
C(38) H(10) 3.1963 no . 7_545
C(39) H(9) 3.2797 no . 7_545
C(41) H(29) 3.5353 no . 3_656
H(1) Cl(2) 3.2485 no . 8_555
H(1) C(26) 3.4893 no . 4_555
H(1) C(31) 3.0657 no . 2_655
H(1) H(15) 3.1902 no . 4_555
H(1) H(16) 2.7234 no . 4_555
H(1) H(20) 2.6087 no . 2_655
H(2) Cl(2) 3.3297 no . 8_555
H(2) O(1) 3.4258 no . .
H(2) O(2) 2.5589 no . 6_555
H(2) C(11) 3.3698 no . 6_555
H(2) C(12) 3.0474 no . 6_555
H(2) H(7) 3.4600 no . 6_555
H(2) H(20) 3.4132 no . 2_655
H(2) H(25) 3.5450 no . 7_555
H(3) Cl(1) 2.9086 no . 6_555
H(3) N(3) 3.5318 no . 6_555
H(3) C(12) 3.5406 no . 6_555
H(3) C(13) 3.2276 no . 6_555
H(3) C(14) 3.4243 no . 6_555
H(3) C(36) 3.4136 no . 7_555
H(3) C(37) 3.0414 no . 7_555
H(3) C(38) 3.5118 no . 7_555
H(3) H(10) 3.3542 no . 1_565
H(3) H(25) 3.0005 no . 7_555
H(4) Cl(1) 2.6614 no . 6_555
H(4) N(4) 3.4681 no . 6_555
H(4) N(5) 3.5773 no . 6_555
H(4) C(18) 3.3915 no . 6_555
H(4) C(33) 3.3979 no . 7_555
H(4) C(35) 3.2148 no . 7_555
H(4) C(36) 3.2805 no . 7_555
H(4) H(22) 2.7373 no . 7_555
H(4) H(23) 3.3598 no . 7_555
H(4) H(24) 3.4673 no . 7_555
H(5) N(5) 3.5612 no . 6_555
H(5) C(19) 3.5118 no . 6_555
H(5) C(20) 3.3229 no . 6_555
H(5) C(21) 3.3222 no . 6_555
H(5) C(32) 2.7586 no . 7_555
H(5) C(33) 3.1614 no . 7_555
H(5) H(21) 2.3941 no . 7_555
H(5) H(22) 3.0967 no . 7_555
H(6) Cl(2) 2.9179 no . .
H(6) C(20) 3.1687 no . 6_555
H(6) C(31) 3.4776 no . 7_555
H(6) C(32) 3.3596 no . 7_555
H(6) H(11) 2.9325 no . 6_555
H(6) H(20) 3.1606 no . 7_555
H(6) H(21) 2.9653 no . 7_555
H(7) Cl(2) 3.0915 no . .
H(7) Cl(2) 2.9135 no . 3_555
H(7) O(2) 3.1572 no . .
H(7) O(2) 2.6996 no . 3_555
H(7) H(2) 3.4600 no . 6_545
H(8) N(1) 3.5945 no . 6_545
H(8) C(1) 3.4258 no . 6_545
H(8) C(2) 3.5360 no . 6_545
H(8) C(25) 3.1522 no . 7_545
H(8) C(26) 2.8090 no . 7_545
H(8) C(27) 3.4707 no . 7_545
H(8) H(15) 3.2476 no . 7_545
H(8) H(16) 2.6720 no . 7_545
H(9) Cl(1) 2.9545 no . 6_545
H(9) C(5) 3.5777 no . 6_545
H(9) C(26) 3.2867 no . 7_545
H(9) C(27) 3.1282 no . 7_545
H(9) C(39) 3.2797 no . 7_545
H(9) H(16) 3.0880 no . 7_545
H(9) H(17) 2.7870 no . 7_545
H(9) H(26) 3.4047 no . 7_545
H(9) H(27) 2.7774 no . 7_545
H(10) Cl(1) 3.3621 no . 6_545
H(10) C(8) 3.5280 no . 6_545
H(10) C(9) 3.4815 no . 6_545
H(10) C(38) 3.1963 no . 7_545
H(10) H(3) 3.3542 no . 1_545
H(10) H(26) 2.6336 no . 7_545
H(11) Cl(2) 2.9460 no . 6_545
H(11) O(2) 3.0120 no . 6_545
H(11) C(10) 3.3048 no . 6_545
H(11) H(6) 2.9325 no . 6_545
H(12) Cl(2) 3.2828 no . 6_545
H(12) C(24) 3.1881 no . 2_655
H(12) C(25) 3.1918 no . 2_655
H(12) H(14) 2.7740 no . 2_655
H(12) H(15) 2.7843 no . 2_655
H(12) H(21) 2.9357 no . 4_555
H(13) H(28) 3.5461 no . 2_655
H(14) C(21) 3.4264 no . 2_655
H(14) H(12) 2.7740 no . 2_655
H(14) H(14) 3.4104 no . 2_655
H(14) H(28) 3.3610 no . 2_655
H(15) Cl(2) 2.6581 no . 5_545
H(15) H(1) 3.1902 no . 4_554
H(15) H(8) 3.2476 no . 7_545
H(15) H(12) 2.7843 no . 2_655
H(15) H(28) 3.4639 no . 2_655
H(16) N(1) 2.7545 no . 4_554
H(16) C(1) 2.8969 no . 4_554
H(16) C(15) 3.3631 no . 7_545
H(16) C(16) 3.5593 no . 7_545
H(16) H(1) 2.7234 no . 4_554
H(16) H(8) 2.6720 no . 7_545
H(16) H(9) 3.0880 no . 7_545
H(16) H(29) 3.1967 no . 4_554
H(17) Cl(1) 2.7539 no . 4_554
H(17) H(9) 2.7870 no . 7_545
H(18) H(30) 3.4847 no . 2_655
H(19) O(1) 2.7523 no . .
H(19) C(30) 3.0804 no . 2_655
H(19) H(19) 2.3539 no . 2_655
H(19) H(24) 3.4440 no . 7_555
H(19) H(25) 3.2519 no . 7_555
H(20) Cl(2) 2.8431 no . 7_555
H(20) O(1) 3.4343 no . .
H(20) O(2) 3.4465 no . 5_555
H(20) C(1) 3.3793 no . 2_655
H(20) H(1) 2.6087 no . 2_655
H(20) H(2) 3.4132 no . 2_655
H(20) H(6) 3.1606 no . 7_555
H(20) H(25) 3.4855 no . 7_555
H(21) Cl(2) 3.2789 no . 7_555
H(21) C(7) 3.3080 no . 7_555
H(21) C(21) 3.2553 no . 4_554
H(21) H(5) 2.3941 no . 7_555
H(21) H(6) 2.9653 no . 7_555
H(21) H(12) 2.9357 no . 4_554
H(21) H(29) 3.5111 no . 2_655
H(21) H(30) 3.5882 no . 2_655
H(22) Cl(1) 3.5315 no . 4_554
H(22) C(6) 3.4244 no . 7_555
H(22) C(7) 3.5954 no . 7_555
H(22) H(4) 2.7373 no . 7_555
H(22) H(5) 3.0967 no . 7_555
H(22) H(30) 3.4640 no . 2_655
H(23) C(6) 3.5154 no . 7_555
H(23) C(35) 3.4454 no . 7_555
H(23) C(36) 3.3697 no . 7_555
H(23) H(4) 3.3598 no . 7_555
H(23) H(23) 2.8473 no . 7_555
H(23) H(24) 2.6920 no . 7_555
H(24) C(3) 3.4328 no . 7_555
H(24) C(4) 3.1420 no . 7_555
H(24) C(6) 3.2717 no . 7_555
H(24) C(28) 3.4870 no . 7_555
H(24) C(29) 3.2649 no . 7_555
H(24) C(30) 3.0913 no . 7_555
H(24) C(31) 3.2043 no . 7_555
H(24) C(32) 3.4713 no . 7_555
H(24) C(33) 3.5844 no . 7_555
H(24) H(4) 3.4673 no . 7_555
H(24) H(19) 3.4440 no . 7_555
H(24) H(23) 2.6920 no . 7_555
H(25) O(1) 3.0222 no . 7_555
H(25) C(2) 3.4987 no . 7_555
H(25) C(3) 3.1731 no . 7_555
H(25) C(30) 3.4878 no . 7_555
H(25) H(2) 3.5450 no . 7_555
H(25) H(3) 3.0005 no . 7_555
H(25) H(19) 3.2519 no . 7_555
H(25) H(20) 3.4855 no . 7_555
H(26) C(19) 3.1502 no . 7_545
H(26) H(9) 3.4047 no . 7_545
H(26) H(10) 2.6336 no . 7_545
H(27) C(16) 3.3811 no . 7_545
H(27) H(9) 2.7774 no . 7_545
H(28) C(22) 3.2878 no . 2_655
H(28) C(23) 3.0691 no . 2_655
H(28) C(24) 2.9317 no . 2_655
H(28) C(25) 3.0044 no . 2_655
H(28) C(26) 3.1988 no . 2_655
H(28) C(27) 3.3491 no . 2_655
H(28) H(13) 3.5461 no . 2_655
H(28) H(14) 3.3610 no . 2_655
H(28) H(15) 3.4639 no . 2_655
H(28) H(29) 3.3147 no . 3_656
H(29) C(26) 3.5731 no . 4_555
H(29) C(32) 3.4103 no . 2_655
H(29) C(33) 3.5571 no . 2_655
H(29) C(41) 3.5353 no . 3_656
H(29) H(16) 3.1967 no . 4_555
H(29) H(21) 3.5111 no . 2_655
H(29) H(28) 3.3147 no . 3_656
H(29) H(29) 2.8659 no . 3_656
H(30) C(22) 3.5987 no . 2_655
H(30) C(28) 2.9370 no . 2_655
H(30) C(29) 2.9965 no . 2_655
H(30) C(30) 3.1528 no . 2_655
H(30) C(31) 3.1893 no . 2_655
H(30) C(32) 3.0670 no . 2_655
H(30) C(33) 2.9620 no . 2_655
H(30) H(18) 3.4847 no . 2_655
H(30) H(21) 3.5882 no . 2_655
H(30) H(22) 3.4640 no . 2_655

loop_
_geom_torsion_atom_site_label_1
_geom_torsion_atom_site_label_2
_geom_torsion_atom_site_label_3
_geom_torsion_atom_site_label_4
_geom_torsion
_geom_torsion_publ_flag
_geom_torsion_site_symmetry_1
_geom_torsion_site_symmetry_2
_geom_torsion_site_symmetry_3
_geom_torsion_site_symmetry_4
Cl(1) Ru(1) N(2) C(5) 85.23(15) no . . . .
Cl(1) Ru(1) N(2) C(8) -93.36(11) no . . . .
Cl(1) Ru(1) N(3) C(9) 86.95(13) no . . . .
Cl(1) Ru(1) N(3) C(13) -91.93(13) no . . . .
Cl(1) Ru(1) N(4) C(14) 92.62(12) no . . . .
Cl(1) Ru(1) N(4) C(18) -82.86(17) no . . . .
P(1) Ru(1) N(2) C(5) -95.15(15) no . . . .
P(1) Ru(1) N(2) C(8) 86.27(11) no . . . .
N(2) Ru(1) P(1) C(22) 170.50(4) no . . . .
N(2) Ru(1) P(1) C(28) 48.14(5) no . . . .
N(2) Ru(1) P(1) C(34) -68.73(4) no . . . .
P(1) Ru(1) N(3) C(9) -89.59(13) no . . . .
P(1) Ru(1) N(3) C(13) 91.53(13) no . . . .
N(3) Ru(1) P(1) C(22) -110.60(5) no . . . .
N(3) Ru(1) P(1) C(28) 127.05(5) no . . . .
N(3) Ru(1) P(1) C(34) 10.17(5) no . . . .
P(1) Ru(1) N(4) C(14) -85.65(12) no . . . .
P(1) Ru(1) N(4) C(18) 98.87(17) no . . . .
N(4) Ru(1) P(1) C(22) -32.25(5) no . . . .
N(4) Ru(1) P(1) C(28) -154.61(5) no . . . .
N(4) Ru(1) P(1) C(34) 88.52(5) no . . . .
N(6) Ru(1) P(1) C(22) 69.14(5) no . . . .
N(6) Ru(1) P(1) C(28) -53.22(6) no . . . .
N(6) Ru(1) P(1) C(34) -170.09(5) no . . . .
N(2) Ru(1) N(3) C(9) 1.88(13) no . . . .
N(2) Ru(1) N(3) C(13) -177.00(15) no . . . .
N(3) Ru(1) N(2) C(5) 174.43(17) no . . . .
N(3) Ru(1) N(2) C(8) -4.15(11) no . . . .
N(2) Ru(1) N(4) C(14) 18.2(3) no . . . .
N(2) Ru(1) N(4) C(18) -157.25(14) no . . . .
N(4) Ru(1) N(2) C(5) 160.44(14) no . . . .
N(4) Ru(1) N(2) C(8) -18.1(3) no . . . .
N(6) Ru(1) N(2) C(5) -1.62(17) no . . . .
N(6) Ru(1) N(2) C(8) 179.79(11) no . . . .
N(3) Ru(1) N(4) C(14) 4.21(13) no . . . .
N(3) Ru(1) N(4) C(18) -171.27(19) no . . . .
N(4) Ru(1) N(3) C(9) 176.23(15) no . . . .
N(4) Ru(1) N(3) C(13) -2.65(13) no . . . .
N(6) Ru(1) N(4) C(14) -179.70(13) no . . . .
N(6) Ru(1) N(4) C(18) 4.82(19) no . . . .
Ru(1) P(1) C(22) C(23) -31.70(17) no . . . .
Ru(1) P(1) C(22) C(27) 154.61(12) no . . . .
Ru(1) P(1) C(28) C(29) 12.89(17) no . . . .
Ru(1) P(1) C(28) C(33) -168.18(11) no . . . .
Ru(1) P(1) C(34) C(35) 86.12(17) no . . . .
Ru(1) P(1) C(34) C(39) -82.91(18) no . . . .
C(22) P(1) C(28) C(29) -118.02(15) no . . . .
C(22) P(1) C(28) C(33) 60.91(15) no . . . .
C(28) P(1) C(22) C(23) 99.88(16) no . . . .
C(28) P(1) C(22) C(27) -73.81(16) no . . . .
C(22) P(1) C(34) C(35) -145.44(17) no . . . .
C(22) P(1) C(34) C(39) 45.5(2) no . . . .
C(34) P(1) C(22) C(23) -155.07(15) no . . . .
C(34) P(1) C(22) C(27) 31.25(19) no . . . .
C(28) P(1) C(34) C(35) -41.4(2) no . . . .
C(28) P(1) C(34) C(39) 149.60(18) no . . . .
C(34) P(1) C(28) C(29) 134.16(15) no . . . .
C(34) P(1) C(28) C(33) -46.92(17) no . . . .
C(1) N(1) C(5) N(2) 176.1(2) no . . . .
C(1) N(1) C(5) C(4) -4.4(4) no . . . .
C(5) N(1) C(1) C(2) -1.1(4) no . . . .
Ru(1) N(2) C(5) N(1) -8.2(3) no . . . .
Ru(1) N(2) C(5) C(4) 172.28(13) no . . . .
Ru(1) N(2) C(8) C(7) -174.27(15) no . . . .
Ru(1) N(2) C(8) C(9) 5.7(3) no . . . .
C(5) N(2) C(8) C(7) 6.9(3) no . . . .
C(5) N(2) C(8) C(9) -173.09(17) no . . . .
C(8) N(2) C(5) N(1) 170.35(19) no . . . .
C(8) N(2) C(5) C(4) -9.2(3) no . . . .
Ru(1) N(3) C(9) C(8) 0.6(3) no . . . .
Ru(1) N(3) C(9) C(10) -177.53(13) no . . . .
Ru(1) N(3) C(13) C(12) 177.90(13) no . . . .
Ru(1) N(3) C(13) C(14) 0.7(3) no . . . .
C(9) N(3) C(13) C(12) -1.0(4) no . . . .
C(9) N(3) C(13) C(14) -178.16(18) no . . . .
C(13) N(3) C(9) C(8) 179.44(18) no . . . .
C(13) N(3) C(9) C(10) 1.3(4) no . . . .
Ru(1) N(4) C(14) C(13) -5.1(3) no . . . .
Ru(1) N(4) C(14) C(15) 177.16(15) no . . . .
Ru(1) N(4) C(18) N(5) 2.5(4) no . . . .
Ru(1) N(4) C(18) C(17) -179.49(14) no . . . .
C(14) N(4) C(18) N(5) -172.85(19) no . . . .
C(14) N(4) C(18) C(17) 5.2(4) no . . . .
C(18) N(4) C(14) C(13) 171.03(19) no . . . .
C(18) N(4) C(14) C(15) -6.7(4) no . . . .
C(18) N(5) C(21) C(20) 1.0(4) no . . . .
C(21) N(5) C(18) N(4) 178.4(2) no . . . .
C(21) N(5) C(18) C(17) 0.3(4) no . . . .
N(1) C(1) C(2) C(3) 4.4(4) no . . . .
C(1) C(2) C(3) C(4) -2.1(4) no . . . .
C(2) C(3) C(4) C(5) -2.8(4) no . . . .
C(2) C(3) C(4) C(6) 177.7(3) no . . . .
C(3) C(4) C(5) N(1) 6.3(4) no . . . .
C(3) C(4) C(5) N(2) -174.2(2) no . . . .
C(3) C(4) C(6) C(7) -179.3(3) no . . . .
C(5) C(4) C(6) C(7) 1.2(4) no . . . .
C(6) C(4) C(5) N(1) -174.2(2) no . . . .
C(6) C(4) C(5) N(2) 5.3(4) no . . . .
C(4) C(6) C(7) C(8) -3.5(4) no . . . .
C(6) C(7) C(8) N(2) -0.6(4) no . . . .
C(6) C(7) C(8) C(9) 179.4(2) no . . . .
N(2) C(8) C(9) N(3) -4.3(3) no . . . .
N(2) C(8) C(9) C(10) 173.62(19) no . . . .
C(7) C(8) C(9) N(3) 175.6(2) no . . . .
C(7) C(8) C(9) C(10) -6.4(4) no . . . .
N(3) C(9) C(10) C(11) -0.7(4) no . . . .
C(8) C(9) C(10) C(11) -178.6(2) no . . . .
C(9) C(10) C(11) C(12) -0.2(4) no . . . .
C(10) C(11) C(12) C(13) 0.6(4) no . . . .
C(11) C(12) C(13) N(3) -0.0(4) no . . . .
C(11) C(12) C(13) C(14) 176.8(2) no . . . .
N(3) C(13) C(14) N(4) 3.2(3) no . . . .
N(3) C(13) C(14) C(15) -179.03(18) no . . . .
C(12) C(13) C(14) N(4) -173.8(2) no . . . .
C(12) C(13) C(14) C(15) 3.9(4) no . . . .
N(4) C(14) C(15) C(16) 3.7(4) no . . . .
C(13) C(14) C(15) C(16) -173.9(2) no . . . .
C(14) C(15) C(16) C(17) 0.9(4) no . . . .
C(15) C(16) C(17) C(18) -2.2(4) no . . . .
C(15) C(16) C(17) C(19) 176.0(3) no . . . .
C(16) C(17) C(18) N(4) -0.9(4) no . . . .
C(16) C(17) C(18) N(5) 177.0(3) no . . . .
C(16) C(17) C(19) C(20) -177.2(3) no . . . .
C(18) C(17) C(19) C(20) 0.9(4) no . . . .
C(19) C(17) C(18) N(4) -179.2(3) no . . . .
C(19) C(17) C(18) N(5) -1.2(4) no . . . .
C(17) C(19) C(20) C(21) 0.2(5) no . . . .
C(19) C(20) C(21) N(5) -1.3(5) no . . . .
P(1) C(22) C(23) C(24) -174.99(14) no . . . .
P(1) C(22) C(27) C(26) 173.47(14) no . . . .
C(23) C(22) C(27) C(26) -0.1(4) no . . . .
C(27) C(22) C(23) C(24) -1.1(4) no . . . .
C(22) C(23) C(24) C(25) 1.4(4) no . . . .
C(23) C(24) C(25) C(26) -0.4(4) no . . . .
C(24) C(25) C(26) C(27) -0.9(4) no . . . .
C(25) C(26) C(27) C(22) 1.2(4) no . . . .
P(1) C(28) C(29) C(30) -177.92(13) no . . . .
P(1) C(28) C(33) C(32) -179.44(13) no . . . .
C(29) C(28) C(33) C(32) -0.5(3) no . . . .
C(33) C(28) C(29) C(30) 3.1(3) no . . . .
C(28) C(29) C(30) C(31) -2.9(3) no . . . .
C(29) C(30) C(31) C(32) -0.0(4) no . . . .
C(30) C(31) C(32) C(33) 2.7(4) no . . . .
C(31) C(32) C(33) C(28) -2.4(4) no . . . .
P(1) C(34) C(35) C(36) -168.09(17) no . . . .
P(1) C(34) C(39) C(38) 168.09(17) no . . . .
C(35) C(34) C(39) C(38) -1.0(4) no . . . .
C(39) C(34) C(35) C(36) 1.1(4) no . . . .
C(34) C(35) C(36) C(37) -0.2(5) no . . . .
C(35) C(36) C(37) C(38) -0.9(5) no . . . .
C(36) C(37) C(38) C(39) 1.0(5) no . . . .
C(37) C(38) C(39) C(34) -0.0(5) no . . . .
